data_4028546
loop_
_publ_author_name
'Michael De Rosa'
'David Arnold'
'Douglas Hartline'

_publ_section_title
;
 Four Mechanisms in the Reactions of 3-Aminopyrrole with 1,3,5-Triazines:
 Inverse Electron Demand Diels-Alder Cycloadditions vs SNAr Reactions via
 Uncatalyzed and Acid-Catalyzed Pathways
;
_journal_name_full 'Journal of Organic Chemistry'
_journal_page_first 8614
_journal_page_last 8623
_journal_paper_doi 10.1021/jo4012915
_journal_volume 78
_journal_year 2013
_chemical_formula_moiety 'C10 H4 F4 N8'
_chemical_formula_sum 'C10 H4 F4 N8'
_chemical_formula_weight 312.21
_chemical_name_systematic
; 
 ? 
;
_space_group_IT_number 18
_symmetry_cell_setting orthorhombic
_symmetry_space_group_name_Hall 'P 2 2ab'
_symmetry_space_group_name_H-M 'P 21 21 2'
_atom_sites_solution_hydrogens geom
_atom_sites_solution_primary direct
_atom_sites_solution_secondary difmap
_audit_creation_method SHELXL-97
_cell_angle_alpha 90.00
_cell_angle_beta 90.00
_cell_angle_gamma 90.00
_cell_formula_units_Z 4
_cell_length_a 12.571(7)
_cell_length_b 20.299(11)
_cell_length_c 4.706(3)
_cell_measurement_reflns_used 2156
_cell_measurement_temperature 298(2)
_cell_measurement_theta_max 24.597
_cell_measurement_theta_min 2.579
_cell_volume 1200.9(12)
_computing_cell_refinement 'Bruker SMART'
_computing_data_collection 'Bruker SMART'
_computing_data_reduction 'Bruker SAINT'
_computing_molecular_graphics 'Bruker SHELXTL'
_computing_publication_material 'Bruker SHELXTL'
_computing_structure_refinement 'SHELXL-97 (Sheldrick, 1997)'
_computing_structure_solution 'SHELXS-97 (Sheldrick, 1990)'
_diffrn_ambient_temperature 298(2)
_diffrn_measured_fraction_theta_full 0.998
_diffrn_measured_fraction_theta_max 0.998
_diffrn_measurement_device_type 'CCD area detector'
_diffrn_measurement_method 'phi and omega scans'
_diffrn_radiation_monochromator graphite
_diffrn_radiation_source 'fine-focus sealed tube'
_diffrn_radiation_type MoK\a
_diffrn_radiation_wavelength 0.71073
_diffrn_reflns_av_R_equivalents 0.0240
_diffrn_reflns_av_sigmaI/netI 0.0334
_diffrn_reflns_limit_h_max 8
_diffrn_reflns_limit_h_min -16
_diffrn_reflns_limit_k_max 25
_diffrn_reflns_limit_k_min -26
_diffrn_reflns_limit_l_max 5
_diffrn_reflns_limit_l_min -6
_diffrn_reflns_number 7253
_diffrn_reflns_theta_full 28.16
_diffrn_reflns_theta_max 28.16
_diffrn_reflns_theta_min 2.01
_exptl_absorpt_coefficient_mu 0.160
_exptl_absorpt_correction_T_max 0.984
_exptl_absorpt_correction_T_min 0.968
_exptl_absorpt_correction_type multi-scan
_exptl_absorpt_process_details SADABS
_exptl_crystal_colour colorless
_exptl_crystal_density_diffrn 1.727
_exptl_crystal_description block
_exptl_crystal_F_000 624
_exptl_crystal_size_max 0.21
_exptl_crystal_size_mid 0.17
_exptl_crystal_size_min 0.10
_refine_diff_density_max 0.204
_refine_diff_density_min -0.157
_refine_diff_density_rms 0.040
_refine_ls_abs_structure_details 'Flack H D (1983), Acta Cryst. A39, 876-881'
_refine_ls_abs_structure_Flack -0.4(9)
_refine_ls_extinction_method none
_refine_ls_goodness_of_fit_ref 1.023
_refine_ls_hydrogen_treatment noref
_refine_ls_matrix_type full
_refine_ls_number_parameters 199
_refine_ls_number_reflns 2934
_refine_ls_number_restraints 0
_refine_ls_restrained_S_all 1.023
_refine_ls_R_factor_all 0.0563
_refine_ls_R_factor_gt 0.0441
_refine_ls_shift/su_max 0.001
_refine_ls_shift/su_mean 0.000
_refine_ls_structure_factor_coef Fsqd
_refine_ls_weighting_details 'calc w=1/[\s^2^(Fo^2^)+(0.0529P)^2^+0.0130P] where P=(Fo^2^+2Fc^2^)/3'
_refine_ls_weighting_scheme calc
_refine_ls_wR_factor_gt 0.0954
_refine_ls_wR_factor_ref 0.1006
_reflns_number_gt 2374
_reflns_number_total 2934
_reflns_threshold_expression >2sigma(I)
_cod_data_source_file jo4012915_si_003.cif
_cod_data_source_block mxd9o
_cod_original_cell_volume 1200.8(12)
_cod_database_code 4028546

loop_
_symmetry_equiv_pos_as_xyz
'x, y, z'
'-x, -y, z'
'-x+1/2, y+1/2, -z'
'x+1/2, -y+1/2, -z'

loop_
_atom_site_label
_atom_site_type_symbol
_atom_site_fract_x
_atom_site_fract_y
_atom_site_fract_z
_atom_site_U_iso_or_equiv
_atom_site_adp_type
_atom_site_occupancy
_atom_site_symmetry_multiplicity
_atom_site_calc_flag
_atom_site_refinement_flags
C1 C 0.71984(17) 0.66471(9) 0.7525(5) 0.0398(5) Uani 1 1 d .
C2 C 0.82964(17) 0.62838(10) 0.4345(4) 0.0415(5) Uani 1 1 d .
C3 C 0.74809(17) 0.55764(9) 0.7153(4) 0.0357(4) Uani 1 1 d .
C4 C 0.75687(17) 0.43693(9) 0.6786(4) 0.0367(4) Uani 1 1 d .
C5 C 0.71025(16) 0.37654(8) 0.7526(4) 0.0361(4) Uani 1 1 d .
C6 C 0.62942(16) 0.36099(9) 0.9515(4) 0.0361(4) Uani 1 1 d .
C7 C 0.51140(19) 0.39107(10) 1.2770(5) 0.0473(5) Uani 1 1 d .
C8 C 0.52921(17) 0.28744(10) 1.1770(5) 0.0443(5) Uani 1 1 d .
C9 C 0.83495(19) 0.35710(11) 0.4279(5) 0.0465(5) Uani 1 1 d .
H9 H 0.8792 0.3349 0.3017 0.056 Uiso 1 1 calc R
C10 C 0.83547(18) 0.42416(9) 0.4744(5) 0.0425(5) Uani 1 1 d .
H10 H 0.8794 0.4550 0.3872 0.051 Uiso 1 1 calc R
F1 F 0.67232(12) 0.71558(5) 0.8769(3) 0.0574(4) Uani 1 1 d .
F2 F 0.89861(11) 0.64027(6) 0.2266(3) 0.0594(4) Uani 1 1 d .
F3 F 0.49877(12) 0.22566(5) 1.2180(3) 0.0641(4) Uani 1 1 d .
F4 F 0.46327(14) 0.43784(7) 1.4232(4) 0.0787(5) Uani 1 1 d .
N1 N 0.69746(14) 0.60712(7) 0.8559(4) 0.0394(4) Uani 1 1 d .
N2 N 0.78342(15) 0.68155(8) 0.5405(4) 0.0423(4) Uani 1 1 d .
N3 N 0.81822(14) 0.56679(8) 0.5030(4) 0.0407(4) Uani 1 1 d .
N4 N 0.58275(15) 0.41085(8) 1.0963(4) 0.0422(4) Uani 1 1 d .
N5 N 0.60230(14) 0.29667(8) 0.9848(4) 0.0432(4) Uani 1 1 d .
N6 N 0.47927(15) 0.33079(9) 1.3399(4) 0.0495(5) Uani 1 1 d .
N7 N 0.72338(14) 0.49649(7) 0.7982(3) 0.0412(4) Uani 1 1 d .
H7 H 0.6818 0.4934 0.9427 0.049 Uiso 1 1 calc R
N8 N 0.76091(14) 0.32879(8) 0.5927(4) 0.0422(4) Uani 1 1 d .
H8 H 0.7471 0.2873 0.5981 0.051 Uiso 1 1 calc R

loop_
_atom_site_aniso_label
_atom_site_aniso_U_11
_atom_site_aniso_U_22
_atom_site_aniso_U_33
_atom_site_aniso_U_23
_atom_site_aniso_U_13
_atom_site_aniso_U_12
C1 0.0457(11) 0.0293(9) 0.0444(11) -0.0013(9) -0.0041(10) -0.0034(9)
C2 0.0413(11) 0.0392(11) 0.0439(11) 0.0053(9) 0.0028(10) -0.0080(10)
C3 0.0399(10) 0.0306(9) 0.0367(10) 0.0007(8) -0.0040(10) -0.0038(8)
C4 0.0412(10) 0.0290(9) 0.0398(11) 0.0043(8) -0.0004(10) -0.0019(9)
C5 0.0421(11) 0.0265(9) 0.0397(10) -0.0004(8) -0.0010(10) 0.0032(8)
C6 0.0372(10) 0.0320(10) 0.0390(10) 0.0069(8) -0.0035(9) -0.0019(9)
C7 0.0512(13) 0.0423(12) 0.0485(11) -0.0024(10) 0.0102(12) -0.0024(10)
C8 0.0418(12) 0.0336(11) 0.0574(13) 0.0140(10) -0.0059(11) -0.0050(9)
C9 0.0471(12) 0.0392(11) 0.0534(13) -0.0038(10) 0.0118(11) 0.0033(10)
C10 0.0453(12) 0.0326(10) 0.0496(12) 0.0021(9) 0.0074(11) -0.0039(9)
F1 0.0738(9) 0.0290(6) 0.0694(8) -0.0049(6) 0.0147(8) 0.0011(6)
F2 0.0648(9) 0.0479(7) 0.0656(8) 0.0087(7) 0.0212(8) -0.0081(7)
F3 0.0582(8) 0.0394(7) 0.0946(10) 0.0206(7) 0.0109(10) -0.0080(6)
F4 0.0937(12) 0.0538(8) 0.0884(11) -0.0104(8) 0.0474(11) -0.0053(8)
N1 0.0479(10) 0.0284(8) 0.0421(9) -0.0006(7) 0.0017(8) -0.0015(7)
N2 0.0476(10) 0.0291(8) 0.0503(10) 0.0043(7) -0.0028(9) -0.0053(8)
N3 0.0463(10) 0.0306(8) 0.0452(10) 0.0037(7) 0.0039(9) -0.0018(8)
N4 0.0500(10) 0.0323(9) 0.0444(9) 0.0014(7) 0.0065(9) -0.0030(8)
N5 0.0439(10) 0.0316(9) 0.0541(10) 0.0072(8) 0.0011(9) -0.0015(8)
N6 0.0481(11) 0.0489(11) 0.0516(10) 0.0121(9) 0.0055(9) -0.0075(9)
N7 0.0533(10) 0.0299(8) 0.0403(8) 0.0022(8) 0.0100(8) -0.0015(8)
N8 0.0481(10) 0.0264(8) 0.0520(10) 0.0003(8) 0.0028(9) 0.0009(8)

loop_
_atom_type_symbol
_atom_type_description
_atom_type_scat_dispersion_real
_atom_type_scat_dispersion_imag
_atom_type_scat_source
C C 0.0033 0.0016 'International Tables Vol C Tables 4.2.6.8 and 6.1.1.4'
H H 0.0000 0.0000 'International Tables Vol C Tables 4.2.6.8 and 6.1.1.4'
N N 0.0061 0.0033 'International Tables Vol C Tables 4.2.6.8 and 6.1.1.4'
F F 0.0171 0.0103 'International Tables Vol C Tables 4.2.6.8 and 6.1.1.4'

loop_
_geom_angle_atom_site_label_1
_geom_angle_atom_site_label_2
_geom_angle_atom_site_label_3
_geom_angle
N1 C1 N2 130.28(19)
N1 C1 F1 116.0(2)
N2 C1 F1 113.76(17)
N3 C2 N2 130.0(2)
N3 C2 F2 115.43(19)
N2 C2 F2 114.56(17)
N7 C3 N3 119.78(18)
N7 C3 N1 115.77(19)
N3 C3 N1 124.45(17)
N7 C4 C5 121.99(18)
N7 C4 C10 130.37(17)
C5 C4 C10 107.63(17)
N8 C5 C4 106.57(18)
N8 C5 C6 122.25(17)
C4 C5 C6 131.16(17)
N4 C6 N5 123.47(18)
N4 C6 C5 118.47(17)
N5 C6 C5 118.05(17)
N4 C7 F4 115.81(18)
N4 C7 N6 130.0(2)
F4 C7 N6 114.2(2)
N5 C8 N6 129.82(19)
N5 C8 F3 116.2(2)
N6 C8 F3 114.02(19)
N8 C9 C10 109.55(19)
N8 C9 H9 125.2
C10 C9 H9 125.2
C9 C10 C4 106.73(19)
C9 C10 H10 126.6
C4 C10 H10 126.6
C1 N1 C3 112.43(18)
C1 N2 C2 109.80(17)
C2 N3 C3 112.92(17)
C7 N4 C6 113.42(18)
C8 N5 C6 113.28(19)
C7 N6 C8 109.89(18)
C3 N7 C4 127.96(17)
C3 N7 H7 116.0
C4 N7 H7 116.0
C9 N8 C5 109.51(16)
C9 N8 H8 125.2
C5 N8 H8 125.2

loop_
_geom_bond_atom_site_label_1
_geom_bond_atom_site_label_2
_geom_bond_distance
C1 N1 1.297(2)
C1 N2 1.323(3)
C1 F1 1.329(2)
C2 N3 1.299(2)
C2 N2 1.323(3)
C2 F2 1.329(2)
C3 N7 1.338(2)
C3 N3 1.345(3)
C3 N1 1.361(3)
C4 N7 1.398(2)
C4 C5 1.403(3)
C4 C10 1.402(3)
C5 N8 1.382(2)
C5 C6 1.417(3)
C6 N4 1.354(3)
C6 N5 1.359(2)
C7 N4 1.300(3)
C7 F4 1.319(2)
C7 N6 1.322(3)
C8 N5 1.303(3)
C8 N6 1.325(3)
C8 F3 1.325(2)
C9 N8 1.341(3)
C9 C10 1.379(3)
C9 H9 0.9300
C10 H10 0.9300
N7 H7 0.8600
N8 H8 0.8600

loop_
_geom_torsion_atom_site_label_1
_geom_torsion_atom_site_label_2
_geom_torsion_atom_site_label_3
_geom_torsion_atom_site_label_4
_geom_torsion
N7 C4 C5 N8 179.05(18)
C10 C4 C5 N8 -0.1(2)
N7 C4 C5 C6 -2.4(3)
C10 C4 C5 C6 178.4(2)
N8 C5 C6 N4 -179.01(18)
C4 C5 C6 N4 2.7(3)
N8 C5 C6 N5 0.5(3)
C4 C5 C6 N5 -177.9(2)
N8 C9 C10 C4 -0.2(3)
N7 C4 C10 C9 -178.9(2)
C5 C4 C10 C9 0.2(2)
N2 C1 N1 C3 -0.9(3)
F1 C1 N1 C3 179.25(17)
N7 C3 N1 C1 -175.77(18)
N3 C3 N1 C1 3.5(3)
N1 C1 N2 C2 -1.6(3)
F1 C1 N2 C2 178.21(19)
N3 C2 N2 C1 2.2(3)
F2 C2 N2 C1 -177.49(18)
N2 C2 N3 C3 -0.1(3)
F2 C2 N3 C3 179.61(17)
N7 C3 N3 C2 176.17(19)
N1 C3 N3 C2 -3.0(3)
F4 C7 N4 C6 -179.8(2)
N6 C7 N4 C6 0.6(3)
N5 C6 N4 C7 1.9(3)
C5 C6 N4 C7 -178.66(19)
N6 C8 N5 C6 -0.1(3)
F3 C8 N5 C6 179.56(18)
N4 C6 N5 C8 -2.1(3)
C5 C6 N5 C8 178.44(18)
N4 C7 N6 C8 -2.4(3)
F4 C7 N6 C8 177.99(19)
N5 C8 N6 C7 2.1(3)
F3 C8 N6 C7 -177.53(19)
N3 C3 N7 C4 -4.4(3)
N1 C3 N7 C4 174.88(19)
C5 C4 N7 C3 -168.2(2)
C10 C4 N7 C3 10.8(4)
C10 C9 N8 C5 0.1(3)
C4 C5 N8 C9 0.0(2)
C6 C5 N8 C9 -178.66(19)
